data_7233689
loop_
_publ_author_name
'Chi-Hsien Kuo'
'Ding-Chi Huang'
'Wei-Tao Peng'
'Kenta Goto'
'Ito Chao'
'Yu-Tai Tao'

_publ_section_title
;
 Substituent effect on the crystal packing and electronic coupling of
 tetrabenzocoronenes: a structure-property correlation
;
_journal_name_full 'Journal of Materials Chemistry C'
_journal_page_first 3928
_journal_page_last 3935
_journal_paper_doi 10.1039/C4TC00296B
_journal_volume 2
_journal_year 2014
_chemical_formula_moiety 'C42 H18 F6'
_chemical_formula_sum 'C42 H18 F6'
_chemical_formula_weight 636.56
_space_group_IT_number 14
_space_group_name_Hall '-P 2yn'
_space_group_name_H-M_alt 'P 1 21/n 1'
_symmetry_cell_setting monoclinic
_symmetry_space_group_name_H-M 'P 1 21/n 1'
_atom_sites_solution_hydrogens geom
_atom_sites_solution_primary direct
_atom_sites_solution_secondary difmap
_cell_angle_alpha 90.00
_cell_angle_beta 97.954(6)
_cell_angle_gamma 90.00
_cell_formula_units_Z 4
_cell_length_a 16.638(6)
_cell_length_b 7.303(3)
_cell_length_c 22.897(9)
_cell_measurement_reflns_used 0
_cell_measurement_temperature 296(2)
_cell_measurement_theta_max 0
_cell_measurement_theta_min 0
_cell_volume 2755.4(19)
_computing_molecular_graphics 'Ortep-3 for Windows (Farrugia, 1997)'
_computing_publication_material 'WinGX publication routines (Farrugia, 1999)'
_computing_structure_refinement 'SHELXL-97 (Sheldrick, 1997)'
_computing_structure_solution 'SHELXS-86 (Sheldrick, 1986)'
_diffrn_ambient_temperature 296(2)
_diffrn_measured_fraction_theta_full 0.993
_diffrn_measured_fraction_theta_max 0.993
_diffrn_radiation_monochromator graphite
_diffrn_radiation_source 'fine-focus sealed tube'
_diffrn_radiation_type MoK\a
_diffrn_radiation_wavelength 0.71073
_diffrn_reflns_av_R_equivalents 0.0912
_diffrn_reflns_av_sigmaI/netI 0.1153
_diffrn_reflns_limit_h_max 19
_diffrn_reflns_limit_h_min -19
_diffrn_reflns_limit_k_max 3
_diffrn_reflns_limit_k_min -8
_diffrn_reflns_limit_l_max 26
_diffrn_reflns_limit_l_min -27
_diffrn_reflns_number 14959
_diffrn_reflns_theta_full 25.02
_diffrn_reflns_theta_max 25.02
_diffrn_reflns_theta_min 1.42
_exptl_absorpt_coefficient_mu 0.117
_exptl_absorpt_correction_T_max 0.9977
_exptl_absorpt_correction_T_min 0.9135
_exptl_absorpt_correction_type multi-scan
_exptl_crystal_colour yellow
_exptl_crystal_density_diffrn 1.535
_exptl_crystal_density_method 'not measured'
_exptl_crystal_description prism
_exptl_crystal_F_000 1296
_exptl_crystal_size_max 0.79
_exptl_crystal_size_mid 0.07
_exptl_crystal_size_min 0.02
_refine_diff_density_max 0.684
_refine_diff_density_min -0.534
_refine_diff_density_rms 0.163
_refine_ls_extinction_method none
_refine_ls_goodness_of_fit_ref 0.962
_refine_ls_hydrogen_treatment constr
_refine_ls_matrix_type full
_refine_ls_number_parameters 441
_refine_ls_number_reflns 4832
_refine_ls_number_restraints 0
_refine_ls_restrained_S_all 0.962
_refine_ls_R_factor_all 0.1910
_refine_ls_R_factor_gt 0.0798
_refine_ls_shift/su_max 0.001
_refine_ls_shift/su_mean 0.000
_refine_ls_structure_factor_coef Fsqd
_refine_ls_weighting_details 'calc w=1/[\s^2^(Fo^2^)+(0.1455P)^2^+0.0000P] where P=(Fo^2^+2Fc^2^)/3'
_refine_ls_weighting_scheme calc
_refine_ls_wR_factor_gt 0.2083
_refine_ls_wR_factor_ref 0.2871
_reflns_number_gt 2041
_reflns_number_total 4832
_reflns_threshold_expression >2sigma(I)
_cod_data_source_file 1000004.cif
_cod_data_source_block PCOD1000004
_cod_original_cell_volume 2755.2(18)
_cod_original_sg_symbol_H-M 'P 21/n'
_cod_database_code 7233689

loop_
_symmetry_equiv_pos_as_xyz
'x, y, z'
'-x+1/2, y+1/2, -z+1/2'
'-x, -y, -z'
'x-1/2, -y-1/2, z-1/2'

loop_
_atom_site_label
_atom_site_type_symbol
_atom_site_fract_x
_atom_site_fract_y
_atom_site_fract_z
_atom_site_U_iso_or_equiv
_atom_site_adp_type
_atom_site_occupancy
_atom_site_symmetry_multiplicity
_atom_site_calc_flag
_atom_site_refinement_flags
_atom_site_disorder_assembly
_atom_site_disorder_group
C1 C 0.6456(4) 0.3344(10) 0.2511(3) 0.0680(18) Uani 1 1 d . . .
C2 C 0.5572(3) 0.3046(7) 0.2357(2) 0.0483(14) Uani 1 1 d . A .
C3 C 0.5122(3) 0.2577(7) 0.2794(2) 0.0475(14) Uani 1 1 d . . .
H3 H 0.5381 0.2437 0.3178 0.057 Uiso 1 1 calc R A .
C4 C 0.4276(3) 0.2303(6) 0.2674(2) 0.0388(12) Uani 1 1 d . A .
C5 C 0.3884(3) 0.2446(6) 0.2088(2) 0.0366(12) Uani 1 1 d . . .
C6 C 0.4361(3) 0.3052(7) 0.1657(2) 0.0431(13) Uani 1 1 d . A .
H6 H 0.4110 0.3268 0.1275 0.052 Uiso 1 1 calc R . .
C7 C 0.5180(3) 0.3329(7) 0.1789(2) 0.0476(14) Uani 1 1 d . . .
H7 H 0.5477 0.3711 0.1495 0.057 Uiso 1 1 calc R A .
C8 C 0.3011(3) 0.2110(6) 0.1960(2) 0.0353(12) Uani 1 1 d . A .
C9 C 0.2555(3) 0.2082(6) 0.2431(2) 0.0356(12) Uani 1 1 d . . .
C10 C 0.2953(3) 0.1998(6) 0.3035(2) 0.0351(11) Uani 1 1 d . A .
C11 C 0.3804(3) 0.1975(6) 0.3152(2) 0.0391(12) Uani 1 1 d . . .
C12 C 0.4168(3) 0.1709(7) 0.3740(2) 0.0488(14) Uani 1 1 d . A .
H12 H 0.4731 0.1681 0.3824 0.059 Uiso 1 1 calc R . .
C13 C 0.3717(3) 0.1493(7) 0.4183(2) 0.0501(14) Uani 1 1 d . . .
H13 H 0.3979 0.1289 0.4563 0.060 Uiso 1 1 calc R A .
C14 C 0.2864(3) 0.1565(6) 0.4089(2) 0.0440(13) Uani 1 1 d . A .
C15 C 0.2484(3) 0.1855(6) 0.3509(2) 0.0361(12) Uani 1 1 d . . .
C16 C 0.1616(3) 0.2117(6) 0.3402(2) 0.0387(12) Uani 1 1 d . A .
C17 C 0.1163(3) 0.2184(7) 0.3866(2) 0.0430(13) Uani 1 1 d . . .
C18 C 0.1529(3) 0.1504(7) 0.4442(2) 0.0469(14) Uani 1 1 d . A .
C19 C 0.2378(3) 0.1258(7) 0.4554(2) 0.0465(14) Uani 1 1 d . . .
C20 C 0.2724(4) 0.0653(8) 0.5119(2) 0.0609(16) Uani 1 1 d . A .
H20 H 0.3285 0.0561 0.5206 0.073 Uiso 1 1 calc R . .
C21 C 0.2252(4) 0.0197(8) 0.5542(3) 0.0710(18) Uani 1 1 d . . .
H21 H 0.2493 -0.0166 0.5915 0.085 Uiso 1 1 calc R A .
C22 C 0.1415(4) 0.0280(9) 0.5413(3) 0.0721(19) Uani 1 1 d . A .
H22 H 0.1091 -0.0101 0.5690 0.087 Uiso 1 1 calc R . .
C23 C 0.1065(4) 0.0927(8) 0.4874(3) 0.0606(16) Uani 1 1 d . . .
H23 H 0.0502 0.0983 0.4793 0.073 Uiso 1 1 calc R A .
C24 C 0.0347(3) 0.2911(7) 0.3760(2) 0.0475(14) Uani 1 1 d . A .
C25 C -0.0044(3) 0.3688(7) 0.4217(3) 0.0591(16) Uani 1 1 d . . .
H25 H 0.0235 0.3748 0.4598 0.071 Uiso 1 1 calc R A .
C26 C -0.0822(4) 0.4350(9) 0.4108(3) 0.0732(19) Uani 1 1 d . A .
H26 H -0.1061 0.4887 0.4410 0.088 Uiso 1 1 calc R . .
C27 C -0.1253(4) 0.4215(8) 0.3545(3) 0.0693(19) Uani 1 1 d . . .
H27 H -0.1798 0.4544 0.3479 0.083 Uiso 1 1 calc R A .
C28 C -0.0879(3) 0.3603(7) 0.3092(3) 0.0572(16) Uani 1 1 d . A .
H28 H -0.1165 0.3586 0.2713 0.069 Uiso 1 1 calc R . .
C29 C -0.0065(3) 0.2991(7) 0.3183(3) 0.0466(14) Uani 1 1 d . . .
C30 C 0.0372(3) 0.2600(6) 0.2696(2) 0.0441(13) Uani 1 1 d . A .
C31 C 0.1219(3) 0.2323(6) 0.2807(2) 0.0373(12) Uani 1 1 d . . .
C32 C 0.1679(3) 0.2144(6) 0.2323(2) 0.0370(12) Uani 1 1 d . A .
C33 C 0.1272(3) 0.2098(6) 0.1740(2) 0.0385(12) Uani 1 1 d . . .
C34 C 0.0428(3) 0.2304(7) 0.1644(2) 0.0495(14) Uani 1 1 d . A .
H34 H 0.0155 0.2276 0.1261 0.059 Uiso 1 1 calc R . .
C35 C 0.0003(3) 0.2546(7) 0.2104(2) 0.0511(15) Uani 1 1 d . . .
H35 H -0.0557 0.2681 0.2024 0.061 Uiso 1 1 calc R A .
C36 C 0.1744(3) 0.1821(6) 0.1258(2) 0.0363(12) Uani 1 1 d . A .
C37 C 0.1355(3) 0.1485(7) 0.0684(2) 0.0463(14) Uani 1 1 d . . .
H37 H 0.0791 0.1547 0.0610 0.056 Uiso 1 1 calc R A .
C38 C 0.1783(3) 0.1066(7) 0.0228(2) 0.0469(14) Uani 1 1 d . A .
C39 C 0.1342(4) 0.0741(11) -0.0363(3) 0.073(2) Uani 1 1 d . . .
C40 C 0.2616(3) 0.0891(6) 0.0343(2) 0.0440(13) Uani 1 1 d . . .
H40 H 0.2909 0.0564 0.0042 0.053 Uiso 1 1 calc R A .
C41 C 0.3010(3) 0.1198(6) 0.0897(2) 0.0428(13) Uani 1 1 d . A .
H41 H 0.3569 0.1029 0.0968 0.051 Uiso 1 1 calc R . .
C42 C 0.2604(3) 0.1757(6) 0.1365(2) 0.0365(12) Uani 1 1 d . . .
F1 F 0.6636(2) 0.4836(6) 0.2820(2) 0.1107(16) Uani 1 1 d . A .
F2 F 0.6907(14) 0.381(4) 0.2140(9) 0.113(2) Uani 0.42(3) 1 d P A 3
F2' F 0.6802(10) 0.327(3) 0.1996(7) 0.113(2) Uani 0.58(3) 1 d P A 4
F3 F 0.6825(2) 0.2016(7) 0.2829(2) 0.1266(18) Uani 1 1 d . A .
F4 F 0.0610(5) -0.0162(19) -0.0373(4) 0.113(2) Uani 0.50 1 d P A 1
F5 F 0.1133(7) 0.2345(13) -0.0664(5) 0.119(4) Uani 0.60 1 d P A 1
F6 F 0.1776(15) -0.0318(17) -0.0714(8) 0.115(4) Uani 0.50 1 d P A 1
F4' F 0.1017(5) -0.084(2) -0.0429(4) 0.113(2) Uani 0.50 1 d P A 2
F5' F 0.0736(12) 0.174(2) -0.0508(8) 0.119(4) Uani 0.40 1 d P A 2
F6' F 0.1802(15) 0.0822(17) -0.0780(8) 0.115(4) Uani 0.50 1 d P A 2

loop_
_atom_site_aniso_label
_atom_site_aniso_U_11
_atom_site_aniso_U_22
_atom_site_aniso_U_33
_atom_site_aniso_U_23
_atom_site_aniso_U_13
_atom_site_aniso_U_12
C1 0.046(4) 0.078(5) 0.081(5) -0.008(4) 0.010(4) -0.011(4)
C2 0.033(3) 0.056(3) 0.058(4) -0.011(3) 0.010(3) 0.002(3)
C3 0.037(3) 0.053(3) 0.052(4) -0.002(3) 0.006(3) 0.002(2)
C4 0.034(3) 0.035(3) 0.047(3) -0.002(2) 0.006(3) 0.003(2)
C5 0.034(3) 0.033(3) 0.043(3) 0.000(2) 0.007(2) 0.000(2)
C6 0.039(3) 0.042(3) 0.049(3) 0.002(3) 0.010(3) 0.006(2)
C7 0.041(3) 0.045(3) 0.060(4) 0.000(3) 0.017(3) 0.002(3)
C8 0.037(3) 0.026(2) 0.042(3) 0.005(2) 0.003(2) 0.000(2)
C9 0.037(3) 0.025(2) 0.046(3) 0.003(2) 0.006(2) -0.003(2)
C10 0.039(3) 0.032(3) 0.035(3) -0.001(2) 0.005(2) 0.001(2)
C11 0.042(3) 0.037(3) 0.040(3) -0.004(2) 0.009(2) 0.004(2)
C12 0.035(3) 0.059(4) 0.049(4) -0.007(3) -0.003(3) -0.002(3)
C13 0.048(3) 0.057(4) 0.042(3) -0.001(3) -0.003(3) -0.002(3)
C14 0.053(3) 0.037(3) 0.041(3) -0.008(3) 0.003(3) -0.006(3)
C15 0.038(3) 0.033(3) 0.037(3) -0.001(2) 0.007(2) -0.005(2)
C16 0.044(3) 0.032(3) 0.041(3) -0.003(2) 0.007(3) -0.010(2)
C17 0.045(3) 0.036(3) 0.051(4) -0.004(3) 0.015(3) -0.015(2)
C18 0.057(4) 0.038(3) 0.049(4) -0.006(3) 0.018(3) -0.010(3)
C19 0.062(4) 0.043(3) 0.037(3) -0.004(3) 0.013(3) -0.005(3)
C20 0.073(4) 0.067(4) 0.044(4) 0.003(3) 0.011(3) -0.004(3)
C21 0.094(5) 0.075(5) 0.045(4) 0.008(3) 0.011(4) -0.005(4)
C22 0.091(5) 0.072(5) 0.058(4) 0.001(4) 0.028(4) -0.015(4)
C23 0.066(4) 0.062(4) 0.057(4) -0.003(3) 0.019(3) -0.013(3)
C24 0.044(3) 0.043(3) 0.060(4) -0.009(3) 0.023(3) -0.011(3)
C25 0.057(4) 0.059(4) 0.065(4) -0.009(3) 0.025(3) -0.013(3)
C26 0.063(4) 0.078(5) 0.087(5) -0.018(4) 0.042(4) -0.009(4)
C27 0.050(4) 0.072(4) 0.093(5) -0.011(4) 0.032(4) -0.003(3)
C28 0.043(3) 0.057(4) 0.075(4) 0.001(3) 0.022(3) -0.004(3)
C29 0.039(3) 0.041(3) 0.063(4) 0.001(3) 0.020(3) -0.010(2)
C30 0.032(3) 0.041(3) 0.060(4) 0.001(3) 0.012(3) -0.005(2)
C31 0.036(3) 0.032(3) 0.046(3) -0.002(2) 0.013(3) -0.004(2)
C32 0.036(3) 0.029(3) 0.047(3) -0.004(2) 0.009(2) -0.004(2)
C33 0.037(3) 0.035(3) 0.044(3) 0.002(2) 0.006(3) 0.003(2)
C34 0.041(3) 0.061(4) 0.045(3) 0.001(3) -0.001(3) -0.004(3)
C35 0.032(3) 0.061(4) 0.059(4) 0.000(3) 0.002(3) -0.001(3)
C36 0.035(3) 0.034(3) 0.039(3) 0.004(2) 0.002(2) -0.003(2)
C37 0.041(3) 0.050(3) 0.047(4) 0.005(3) 0.003(3) -0.002(3)
C38 0.050(3) 0.054(3) 0.036(3) 0.008(3) 0.003(3) 0.004(3)
C39 0.062(4) 0.113(6) 0.038(4) -0.003(4) -0.008(3) 0.004(4)
C40 0.049(3) 0.046(3) 0.038(3) 0.006(3) 0.009(3) 0.007(3)
C41 0.040(3) 0.043(3) 0.046(3) 0.003(3) 0.008(3) 0.006(2)
C42 0.035(3) 0.031(3) 0.043(3) 0.006(2) 0.002(2) 0.006(2)
F1 0.052(2) 0.110(3) 0.166(4) -0.054(3) 0.003(2) -0.021(2)
F2 0.049(4) 0.221(8) 0.067(3) -0.039(4) 0.006(3) -0.066(4)
F2' 0.049(4) 0.221(8) 0.067(3) -0.039(4) 0.006(3) -0.066(4)
F3 0.045(2) 0.115(4) 0.210(5) 0.035(4) -0.016(3) 0.006(2)
F4 0.049(4) 0.221(8) 0.067(3) -0.039(4) 0.006(3) -0.066(4)
F5 0.157(11) 0.084(7) 0.091(6) 0.034(4) -0.075(7) -0.016(5)
F6 0.128(4) 0.162(13) 0.050(5) -0.026(10) -0.009(4) 0.037(13)
F4' 0.049(4) 0.221(8) 0.067(3) -0.039(4) 0.006(3) -0.066(4)
F5' 0.157(11) 0.084(7) 0.091(6) 0.034(4) -0.075(7) -0.016(5)
F6' 0.128(4) 0.162(13) 0.050(5) -0.026(10) -0.009(4) 0.037(13)

loop_
_atom_type_symbol
_atom_type_description
_atom_type_scat_dispersion_real
_atom_type_scat_dispersion_imag
_atom_type_scat_source
C C 0.0033 0.0016 'International Tables Vol C Tables 4.2.6.8 and 6.1.1.4'
H H 0.0000 0.0000 'International Tables Vol C Tables 4.2.6.8 and 6.1.1.4'
F F 0.0171 0.0103 'International Tables Vol C Tables 4.2.6.8 and 6.1.1.4'

loop_
_geom_angle_atom_site_label_1
_geom_angle_atom_site_label_2
_geom_angle_atom_site_label_3
_geom_angle
_geom_angle_site_symmetry_1
_geom_angle_site_symmetry_3
F2 C1 F1 91.6(14) . .
F2 C1 F3 107.3(13) . .
F1 C1 F3 105.1(6) . .
F2 C1 F2' 22.2(9) . .
F1 C1 F2' 113.6(10) . .
F3 C1 F2' 103.2(9) . .
F2 C1 C2 123.1(12) . .
F1 C1 C2 113.3(5) . .
F3 C1 C2 113.3(5) . .
F2' C1 C2 108.0(8) . .
C3 C2 C7 119.2(5) . .
C3 C2 C1 119.2(5) . .
C7 C2 C1 121.5(5) . .
C2 C3 C4 121.6(5) . .
C2 C3 H3 119.2 . .
C4 C3 H3 119.2 . .
C3 C4 C5 119.4(5) . .
C3 C4 C11 120.5(5) . .
C5 C4 C11 120.0(4) . .
C4 C5 C6 116.9(4) . .
C4 C5 C8 119.6(4) . .
C6 C5 C8 123.3(4) . .
C7 C6 C5 121.9(5) . .
C7 C6 H6 119.0 . .
C5 C6 H6 119.0 . .
C6 C7 C2 120.5(5) . .
C6 C7 H7 119.7 . .
C2 C7 H7 119.7 . .
C9 C8 C42 119.0(4) . .
C9 C8 C5 118.5(4) . .
C42 C8 C5 122.5(4) . .
C8 C9 C32 120.5(4) . .
C8 C9 C10 120.7(4) . .
C32 C9 C10 118.7(4) . .
C11 C10 C15 119.8(4) . .
C11 C10 C9 119.8(4) . .
C15 C10 C9 120.3(4) . .
C10 C11 C12 118.2(4) . .
C10 C11 C4 119.4(4) . .
C12 C11 C4 122.3(4) . .
C13 C12 C11 121.5(5) . .
C13 C12 H12 119.3 . .
C11 C12 H12 119.3 . .
C12 C13 C14 122.2(5) . .
C12 C13 H13 118.9 . .
C14 C13 H13 118.9 . .
C15 C14 C13 117.6(5) . .
C15 C14 C19 119.7(5) . .
C13 C14 C19 122.6(5) . .
C14 C15 C10 120.6(4) . .
C14 C15 C16 119.3(4) . .
C10 C15 C16 120.0(4) . .
C17 C16 C31 119.7(5) . .
C17 C16 C15 120.8(5) . .
C31 C16 C15 119.5(4) . .
C16 C17 C24 118.8(5) . .
C16 C17 C18 118.5(5) . .
C24 C17 C18 122.7(5) . .
C23 C18 C19 117.9(5) . .
C23 C18 C17 122.5(5) . .
C19 C18 C17 119.3(5) . .
C18 C19 C20 118.5(5) . .
C18 C19 C14 119.7(5) . .
C20 C19 C14 121.7(5) . .
C21 C20 C19 121.5(6) . .
C21 C20 H20 119.2 . .
C19 C20 H20 119.2 . .
C20 C21 C22 119.7(6) . .
C20 C21 H21 120.1 . .
C22 C21 H21 120.1 . .
C23 C22 C21 119.8(6) . .
C23 C22 H22 120.1 . .
C21 C22 H22 120.1 . .
C22 C23 C18 122.1(6) . .
C22 C23 H23 119.0 . .
C18 C23 H23 119.0 . .
C29 C24 C25 117.4(5) . .
C29 C24 C17 119.9(5) . .
C25 C24 C17 122.5(5) . .
C26 C25 C24 121.5(6) . .
C26 C25 H25 119.2 . .
C24 C25 H25 119.2 . .
C25 C26 C27 119.7(6) . .
C25 C26 H26 120.1 . .
C27 C26 H26 120.1 . .
C28 C27 C26 120.1(6) . .
C28 C27 H27 120.0 . .
C26 C27 H27 120.0 . .
C27 C28 C29 121.4(6) . .
C27 C28 H28 119.3 . .
C29 C28 H28 119.3 . .
C24 C29 C28 119.1(5) . .
C24 C29 C30 119.1(5) . .
C28 C29 C30 121.6(5) . .
C35 C30 C31 117.5(5) . .
C35 C30 C29 123.3(5) . .
C31 C30 C29 119.2(5) . .
C30 C31 C16 120.2(4) . .
C30 C31 C32 119.9(5) . .
C16 C31 C32 119.9(4) . .
C33 C32 C31 119.6(4) . .
C33 C32 C9 120.2(4) . .
C31 C32 C9 120.2(5) . .
C34 C33 C32 119.1(5) . .
C34 C33 C36 122.1(5) . .
C32 C33 C36 118.8(4) . .
C35 C34 C33 120.7(5) . .
C35 C34 H34 119.6 . .
C33 C34 H34 119.6 . .
C34 C35 C30 123.0(5) . .
C34 C35 H35 118.5 . .
C30 C35 H35 118.5 . .
C37 C36 C42 118.7(5) . .
C37 C36 C33 120.5(4) . .
C42 C36 C33 120.7(4) . .
C38 C37 C36 121.9(5) . .
C38 C37 H37 119.1 . .
C36 C37 H37 119.1 . .
C37 C38 C40 119.1(5) . .
C37 C38 C39 119.4(5) . .
C40 C38 C39 121.4(5) . .
F5' C39 F4' 100.6(9) . .
F5' C39 F6' 108.2(12) . .
F4' C39 F6' 103.7(10) . .
F5' C39 F5 40.0(8) . .
F4' C39 F5 129.6(8) . .
F6' C39 F5 74.3(9) . .
F5' C39 F4 66.3(8) . .
F4' C39 F4 37.6(7) . .
F6' C39 F4 127.9(11) . .
F5 C39 F4 103.7(8) . .
F5' C39 F6 129.6(13) . .
F4' C39 F6 70.9(10) . .
F6' C39 F6 36.6(9) . .
F5 C39 F6 107.5(10) . .
F4 C39 F6 104.6(12) . .
F5' C39 C38 115.6(10) . .
F4' C39 C38 113.9(7) . .
F6' C39 C38 113.5(11) . .
F5 C39 C38 112.5(7) . .
F4 C39 C38 114.8(7) . .
F6 C39 C38 113.0(10) . .
C41 C40 C38 120.2(5) . .
C41 C40 H40 119.9 . .
C38 C40 H40 119.9 . .
C40 C41 C42 122.5(5) . .
C40 C41 H41 118.7 . .
C42 C41 H41 118.7 . .
C41 C42 C36 117.3(5) . .
C41 C42 C8 123.6(4) . .
C36 C42 C8 118.9(4) . .

loop_
_geom_bond_atom_site_label_1
_geom_bond_atom_site_label_2
_geom_bond_distance
_geom_bond_site_symmetry_2
C1 F2 1.254(18) .
C1 F1 1.311(7) .
C1 F3 1.313(7) .
C1 F2' 1.382(16) .
C1 C2 1.481(8) .
C2 C3 1.373(6) .
C2 C7 1.387(7) .
C3 C4 1.409(6) .
C3 H3 0.9300 .
C4 C5 1.413(6) .
C4 C11 1.453(6) .
C5 C6 1.420(6) .
C5 C8 1.461(6) .
C6 C7 1.370(6) .
C6 H6 0.9300 .
C7 H7 0.9300 .
C8 C9 1.402(6) .
C8 C42 1.458(6) .
C9 C32 1.445(6) .
C9 C10 1.450(6) .
C10 C11 1.405(6) .
C10 C15 1.425(6) .
C11 C12 1.410(6) .
C12 C13 1.354(6) .
C12 H12 0.9300 .
C13 C14 1.406(7) .
C13 H13 0.9300 .
C14 C15 1.405(6) .
C14 C19 1.442(7) .
C15 C16 1.444(6) .
C16 C17 1.387(6) .
C16 C31 1.437(6) .
C17 C24 1.446(7) .
C17 C18 1.459(7) .
C18 C23 1.402(7) .
C18 C19 1.411(7) .
C19 C20 1.413(7) .
C20 C21 1.369(7) .
C20 H20 0.9300 .
C21 C22 1.385(8) .
C21 H21 0.9300 .
C22 C23 1.373(8) .
C22 H22 0.9300 .
C23 H23 0.9300 .
C24 C29 1.404(7) .
C24 C25 1.423(7) .
C25 C26 1.373(8) .
C25 H25 0.9300 .
C26 C27 1.389(8) .
C26 H26 0.9300 .
C27 C28 1.358(7) .
C27 H27 0.9300 .
C28 C29 1.414(7) .
C28 H28 0.9300 .
C29 C30 1.443(6) .
C30 C35 1.410(7) .
C30 C31 1.412(6) .
C31 C32 1.438(6) .
C32 C33 1.410(6) .
C33 C34 1.400(6) .
C33 C36 1.454(6) .
C34 C35 1.358(6) .
C34 H34 0.9300 .
C35 H35 0.9300 .
C36 C37 1.403(6) .
C36 C42 1.419(6) .
C37 C38 1.378(6) .
C37 H37 0.9300 .
C38 C40 1.380(7) .
C38 C39 1.467(8) .
C39 F5' 1.25(2) .
C39 F4' 1.273(14) .
C39 F6' 1.31(2) .
C39 F5 1.379(11) .
C39 F4 1.382(11) .
C39 F6 1.39(2) .
C40 C41 1.364(7) .
C40 H40 0.9300 .
C41 C42 1.404(6) .
C41 H41 0.9300 .

loop_
_geom_torsion_atom_site_label_1
_geom_torsion_atom_site_label_2
_geom_torsion_atom_site_label_3
_geom_torsion_atom_site_label_4
_geom_torsion
_geom_torsion_site_symmetry_1
_geom_torsion_site_symmetry_2
_geom_torsion_site_symmetry_3
_geom_torsion_site_symmetry_4
F2 C1 C2 C3 -178.7(18) . . . .
F1 C1 C2 C3 -70.1(8) . . . .
F3 C1 C2 C3 49.5(8) . . . .
F2' C1 C2 C3 163.1(10) . . . .
F2 C1 C2 C7 -2.4(19) . . . .
F1 C1 C2 C7 106.1(7) . . . .
F3 C1 C2 C7 -134.2(6) . . . .
F2' C1 C2 C7 -20.6(12) . . . .
C7 C2 C3 C4 2.7(8) . . . .
C1 C2 C3 C4 179.0(5) . . . .
C2 C3 C4 C5 2.4(7) . . . .
C2 C3 C4 C11 -174.3(5) . . . .
C3 C4 C5 C6 -6.4(6) . . . .
C11 C4 C5 C6 170.3(4) . . . .
C3 C4 C5 C8 178.2(4) . . . .
C11 C4 C5 C8 -5.1(6) . . . .
C4 C5 C6 C7 5.8(7) . . . .
C8 C5 C6 C7 -179.0(4) . . . .
C5 C6 C7 C2 -0.9(8) . . . .
C3 C2 C7 C6 -3.4(8) . . . .
C1 C2 C7 C6 -179.7(5) . . . .
C4 C5 C8 C9 14.8(6) . . . .
C6 C5 C8 C9 -160.2(4) . . . .
C4 C5 C8 C42 -163.5(4) . . . .
C6 C5 C8 C42 21.4(7) . . . .
C42 C8 C9 C32 -14.7(6) . . . .
C5 C8 C9 C32 166.9(4) . . . .
C42 C8 C9 C10 165.6(4) . . . .
C5 C8 C9 C10 -12.9(6) . . . .
C8 C9 C10 C11 1.1(7) . . . .
C32 C9 C10 C11 -178.7(4) . . . .
C8 C9 C10 C15 -176.1(4) . . . .
C32 C9 C10 C15 4.2(6) . . . .
C15 C10 C11 C12 3.4(7) . . . .
C9 C10 C11 C12 -173.8(4) . . . .
C15 C10 C11 C4 -173.9(4) . . . .
C9 C10 C11 C4 8.9(7) . . . .
C3 C4 C11 C10 169.9(4) . . . .
C5 C4 C11 C10 -6.8(7) . . . .
C3 C4 C11 C12 -7.4(7) . . . .
C5 C4 C11 C12 176.0(4) . . . .
C10 C11 C12 C13 -0.5(7) . . . .
C4 C11 C12 C13 176.8(5) . . . .
C11 C12 C13 C14 -1.6(8) . . . .
C12 C13 C14 C15 0.6(8) . . . .
C12 C13 C14 C19 177.3(5) . . . .
C13 C14 C15 C10 2.4(7) . . . .
C19 C14 C15 C10 -174.4(4) . . . .
C13 C14 C15 C16 -174.0(4) . . . .
C19 C14 C15 C16 9.3(7) . . . .
C11 C10 C15 C14 -4.4(7) . . . .
C9 C10 C15 C14 172.7(4) . . . .
C11 C10 C15 C16 171.9(4) . . . .
C9 C10 C15 C16 -10.9(7) . . . .
C14 C15 C16 C17 3.5(7) . . . .
C10 C15 C16 C17 -172.8(4) . . . .
C14 C15 C16 C31 -176.9(4) . . . .
C10 C15 C16 C31 6.7(7) . . . .
C31 C16 C17 C24 -15.4(7) . . . .
C15 C16 C17 C24 164.1(4) . . . .
C31 C16 C17 C18 164.1(4) . . . .
C15 C16 C17 C18 -16.4(7) . . . .
C16 C17 C18 C23 -157.6(5) . . . .
C24 C17 C18 C23 21.9(7) . . . .
C16 C17 C18 C19 16.6(7) . . . .
C24 C17 C18 C19 -163.9(5) . . . .
C23 C18 C19 C20 -7.4(7) . . . .
C17 C18 C19 C20 178.1(4) . . . .
C23 C18 C19 C14 170.4(4) . . . .
C17 C18 C19 C14 -4.1(7) . . . .
C15 C14 C19 C18 -8.8(7) . . . .
C13 C14 C19 C18 174.6(5) . . . .
C15 C14 C19 C20 168.9(5) . . . .
C13 C14 C19 C20 -7.6(7) . . . .
C18 C19 C20 C21 4.1(8) . . . .
C14 C19 C20 C21 -173.7(5) . . . .
C19 C20 C21 C22 1.8(9) . . . .
C20 C21 C22 C23 -4.0(9) . . . .
C21 C22 C23 C18 0.4(9) . . . .
C19 C18 C23 C22 5.4(8) . . . .
C17 C18 C23 C22 179.7(5) . . . .
C16 C17 C24 C29 20.0(7) . . . .
C18 C17 C24 C29 -159.5(5) . . . .
C16 C17 C24 C25 -155.1(5) . . . .
C18 C17 C24 C25 25.4(7) . . . .
C29 C24 C25 C26 5.5(8) . . . .
C17 C24 C25 C26 -179.2(5) . . . .
C24 C25 C26 C27 2.0(9) . . . .
C25 C26 C27 C28 -6.7(9) . . . .
C26 C27 C28 C29 3.7(9) . . . .
C25 C24 C29 C28 -8.3(7) . . . .
C17 C24 C29 C28 176.3(5) . . . .
C25 C24 C29 C30 166.4(5) . . . .
C17 C24 C29 C30 -9.1(7) . . . .
C27 C28 C29 C24 4.0(8) . . . .
C27 C28 C29 C30 -170.6(5) . . . .
C24 C29 C30 C35 176.4(5) . . . .
C28 C29 C30 C35 -9.1(8) . . . .
C24 C29 C30 C31 -6.1(7) . . . .
C28 C29 C30 C31 168.4(5) . . . .
C35 C30 C31 C16 -171.7(4) . . . .
C29 C30 C31 C16 10.7(7) . . . .
C35 C30 C31 C32 4.9(7) . . . .
C29 C30 C31 C32 -172.8(4) . . . .
C17 C16 C31 C30 0.3(7) . . . .
C15 C16 C31 C30 -179.3(4) . . . .
C17 C16 C31 C32 -176.3(4) . . . .
C15 C16 C31 C32 4.2(7) . . . .
C30 C31 C32 C33 -5.2(7) . . . .
C16 C31 C32 C33 171.4(4) . . . .
C30 C31 C32 C9 172.5(4) . . . .
C16 C31 C32 C9 -10.9(7) . . . .
C8 C9 C32 C33 4.7(7) . . . .
C10 C9 C32 C33 -175.6(4) . . . .
C8 C9 C32 C31 -173.0(4) . . . .
C10 C9 C32 C31 6.7(6) . . . .
C31 C32 C33 C34 2.6(7) . . . .
C9 C32 C33 C34 -175.0(4) . . . .
C31 C32 C33 C36 -176.8(4) . . . .
C9 C32 C33 C36 5.5(7) . . . .
C32 C33 C34 C35 0.0(8) . . . .
C36 C33 C34 C35 179.4(5) . . . .
C33 C34 C35 C30 -0.2(8) . . . .
C31 C30 C35 C34 -2.3(8) . . . .
C29 C30 C35 C34 175.2(5) . . . .
C34 C33 C36 C37 -9.3(7) . . . .
C32 C33 C36 C37 170.1(4) . . . .
C34 C33 C36 C42 175.1(4) . . . .
C32 C33 C36 C42 -5.5(7) . . . .
C42 C36 C37 C38 1.2(7) . . . .
C33 C36 C37 C38 -174.5(5) . . . .
C36 C37 C38 C40 2.9(7) . . . .
C36 C37 C38 C39 -179.6(5) . . . .
C37 C38 C39 F5' 37.6(12) . . . .
C40 C38 C39 F5' -144.9(9) . . . .
C37 C38 C39 F4' -78.1(9) . . . .
C40 C38 C39 F4' 99.3(8) . . . .
C37 C38 C39 F6' 163.5(8) . . . .
C40 C38 C39 F6' -19.1(11) . . . .
C37 C38 C39 F5 81.5(9) . . . .
C40 C38 C39 F5 -101.1(8) . . . .
C37 C38 C39 F4 -36.7(10) . . . .
C40 C38 C39 F4 140.7(8) . . . .
C37 C38 C39 F6 -156.6(10) . . . .
C40 C38 C39 F6 20.9(12) . . . .
C37 C38 C40 C41 -2.4(7) . . . .
C39 C38 C40 C41 -179.9(5) . . . .
C38 C40 C41 C42 -2.3(7) . . . .
C40 C41 C42 C36 6.3(7) . . . .
C40 C41 C42 C8 -179.4(4) . . . .
C37 C36 C42 C41 -5.6(6) . . . .
C33 C36 C42 C41 170.1(4) . . . .
C37 C36 C42 C8 179.8(4) . . . .
C33 C36 C42 C8 -4.5(6) . . . .
C9 C8 C42 C41 -159.7(4) . . . .
C5 C8 C42 C41 18.7(7) . . . .
C9 C8 C42 C36 14.6(6) . . . .
C5 C8 C42 C36 -167.1(4) . . . .
